data_2234668
loop_
_publ_author_name
'Tayamon, Shahedeh'
'Ravoof, Thahira Begum S. A.'
'Tahir, Mohamed Ibrahim Mohamed'
'Crouse, Karen A.'
'Tiekink, Edward R. T.'

_publ_section_title
;
 Benzyl 3-(2-methylphenyl)dithiocarbazate
;
_journal_coeditor_code HG5209
_journal_issue 5
_journal_name_full 'Acta Crystallographica Section E'
_journal_page_first o1402
_journal_paper_doi 10.1107/S160053681201567X
_journal_volume 68
_journal_year 2012
_chemical_formula_iupac 'C15 H16 N2 S2'
_chemical_formula_moiety 'C15 H16 N2 S2'
_chemical_formula_sum 'C15 H16 N2 S2'
_chemical_formula_weight 288.42
_chemical_name_common
;
<i>N</i>-{[(Benzylsulfanyl)methanethioyl]amino}-2-methylaniline
;
_chemical_name_systematic
;
Benzyl 3-(2-methylphenyl)dithiocarbazate
;
_space_group_IT_number 14
_symmetry_cell_setting monoclinic
_symmetry_space_group_name_Hall '-P 2yn'
_symmetry_space_group_name_H-M 'P 1 21/n 1'
_atom_sites_solution_hydrogens geom
_atom_sites_solution_primary direct
_atom_sites_solution_secondary difmap
_audit_creation_method SHELXL-97
_cell_angle_alpha 90.00
_cell_angle_beta 95.198(2)
_cell_angle_gamma 90.00
_cell_formula_units_Z 4
_cell_length_a 5.70000(10)
_cell_length_b 11.0136(2)
_cell_length_c 22.7545(4)
_cell_measurement_reflns_used 8863
_cell_measurement_temperature 100(2)
_cell_measurement_theta_max 71
_cell_measurement_theta_min 4
_cell_volume 1422.60(4)
_computing_cell_refinement 'CrysAlis PRO (Agilent, 2011)'
_computing_data_collection 'CrysAlis PRO (Agilent, 2011)'
_computing_data_reduction 'CrysAlis PRO (Agilent, 2011)'
_computing_molecular_graphics 'ORTEP-3 (Farrugia, 1997) and DIAMOND (Brandenburg, 2006)'
_computing_publication_material 'publCIF (Westrip, 2010)'
_computing_structure_refinement 'SHELXL97 (Sheldrick, 2008)'
_computing_structure_solution 'SHELXS97 (Sheldrick, 2008)'
_diffrn_ambient_temperature 100(2)
_diffrn_detector_area_resol_mean 16.1952
_diffrn_measured_fraction_theta_full 0.991
_diffrn_measured_fraction_theta_max 0.991
_diffrn_measurement_device_type 'Oxford Diffraction Xcaliber Eos Gemini'
_diffrn_measurement_method '\w/2\q scans'
_diffrn_radiation_monochromator graphite
_diffrn_radiation_source 'fine-focus sealed tube'
_diffrn_radiation_type CuK\a
_diffrn_radiation_wavelength 1.54180
_diffrn_reflns_av_R_equivalents 0.0215
_diffrn_reflns_av_sigmaI/netI 0.0126
_diffrn_reflns_limit_h_max 6
_diffrn_reflns_limit_h_min -6
_diffrn_reflns_limit_k_max 13
_diffrn_reflns_limit_k_min -13
_diffrn_reflns_limit_l_max 25
_diffrn_reflns_limit_l_min -27
_diffrn_reflns_number 15011
_diffrn_reflns_theta_full 71.46
_diffrn_reflns_theta_max 71.46
_diffrn_reflns_theta_min 3.90
_diffrn_standards_decay_% 0
_diffrn_standards_interval_count 0
_diffrn_standards_interval_time 0
_diffrn_standards_number 0
_exptl_absorpt_coefficient_mu 3.274
_exptl_absorpt_correction_T_max 0.77
_exptl_absorpt_correction_T_min 0.63
_exptl_absorpt_correction_type multi-scan
_exptl_absorpt_process_details '(CrysAlis PRO; Agilent, 2011)'
_exptl_crystal_colour dark-yellow
_exptl_crystal_density_diffrn 1.347
_exptl_crystal_density_method 'not measured'
_exptl_crystal_description prism
_exptl_crystal_F_000 608
_exptl_crystal_size_max 0.22
_exptl_crystal_size_mid 0.14
_exptl_crystal_size_min 0.08
_refine_diff_density_max 0.442
_refine_diff_density_min -0.227
_refine_ls_extinction_method none
_refine_ls_goodness_of_fit_ref 1.028
_refine_ls_hydrogen_treatment mixed
_refine_ls_matrix_type full
_refine_ls_number_parameters 179
_refine_ls_number_reflns 2725
_refine_ls_number_restraints 2
_refine_ls_restrained_S_all 1.028
_refine_ls_R_factor_all 0.0365
_refine_ls_R_factor_gt 0.0349
_refine_ls_shift/su_max 0.001
_refine_ls_shift/su_mean 0.000
_refine_ls_structure_factor_coef Fsqd
_refine_ls_weighting_details 'calc w=1/[\s^2^(Fo^2^)+(0.0646P)^2^+0.6201P] where P=(Fo^2^+2Fc^2^)/3'
_refine_ls_weighting_scheme calc
_refine_ls_wR_factor_gt 0.0956
_refine_ls_wR_factor_ref 0.0972
_reflns_number_gt 2560
_reflns_number_total 2725
_reflns_threshold_expression I>2\s(I)
_cod_data_source_file hg5209.cif
_cod_data_source_block I
_cod_original_sg_symbol_H-M 'P 21/n '
_cod_database_code 2234668
_cod_database_fobs_code 2234668

loop_
_symmetry_equiv_pos_as_xyz
'x, y, z'
'-x+1/2, y+1/2, -z+1/2'
'-x, -y, -z'
'x-1/2, -y-1/2, z-1/2'

loop_
_atom_site_type_symbol
_atom_site_label
_atom_site_fract_x
_atom_site_fract_y
_atom_site_fract_z
_atom_site_U_iso_or_equiv
_atom_site_adp_type
_atom_site_calc_flag
_atom_site_refinement_flags
_atom_site_occupancy
_atom_site_symmetry_multiplicity
S S1 0.96691(6) 0.83305(3) 0.582743(16) 0.02154(13) Uani d . 1 1
S S2 0.73047(7) 0.64766(4) 0.498745(16) 0.02497(14) Uani d . 1 1
N N1 1.1403(2) 0.62113(12) 0.56054(6) 0.0234(3) Uani d D 1 1
H H1n 1.153(3) 0.5503(11) 0.5436(8) 0.028 Uiso d D 1 1
N N2 1.3086(2) 0.65256(12) 0.60680(6) 0.0226(3) Uani d D 1 1
H H2n 1.446(2) 0.6572(17) 0.5924(8) 0.027 Uiso d D 1 1
C C1 0.6928(3) 0.90389(14) 0.55250(7) 0.0247(3) Uani d . 1 1
H H1A 0.6944 0.9153 0.5094 0.030 Uiso calc R 1 1
H H1B 0.5571 0.8516 0.5597 0.030 Uiso calc R 1 1
C C2 0.6713(3) 1.02493(14) 0.58237(6) 0.0216(3) Uani d . 1 1
C C3 0.8217(3) 1.12038(16) 0.57225(7) 0.0277(4) Uani d . 1 1
H H3 0.9444 1.1086 0.5472 0.033 Uiso calc R 1 1
C C4 0.7947(3) 1.23226(16) 0.59816(8) 0.0314(4) Uani d . 1 1
H H4 0.8989 1.2967 0.5908 0.038 Uiso calc R 1 1
C C5 0.6166(3) 1.25144(15) 0.63490(7) 0.0285(4) Uani d . 1 1
H H5 0.5978 1.3288 0.6524 0.034 Uiso calc R 1 1
C C6 0.4669(3) 1.15700(15) 0.64578(8) 0.0279(4) Uani d . 1 1
H H6 0.3445 1.1693 0.6709 0.033 Uiso calc R 1 1
C C7 0.4950(3) 1.04384(15) 0.62004(7) 0.0252(3) Uani d . 1 1
H H7 0.3931 0.9789 0.6282 0.030 Uiso calc R 1 1
C C8 0.9545(3) 0.69201(14) 0.54650(6) 0.0206(3) Uani d . 1 1
C C9 1.3110(3) 0.57463(14) 0.65724(7) 0.0211(3) Uani d . 1 1
C C10 1.4934(3) 0.59097(14) 0.70252(7) 0.0231(3) Uani d . 1 1
C C11 1.4978(3) 0.51509(15) 0.75165(7) 0.0272(3) Uani d . 1 1
H H11 1.6205 0.5243 0.7825 0.033 Uiso calc R 1 1
C C12 1.3278(3) 0.42639(16) 0.75675(7) 0.0294(4) Uani d . 1 1
H H12 1.3361 0.3745 0.7902 0.035 Uiso calc R 1 1
C C13 1.1459(3) 0.41438(16) 0.71253(7) 0.0288(4) Uani d . 1 1
H H13 1.0267 0.3553 0.7161 0.035 Uiso calc R 1 1
C C14 1.1371(3) 0.48843(15) 0.66296(7) 0.0250(3) Uani d . 1 1
H H14 1.0114 0.4800 0.6328 0.030 Uiso calc R 1 1
C C15 1.6766(3) 0.68749(16) 0.69763(7) 0.0288(4) Uani d . 1 1
H H15A 1.7773 0.6925 0.7348 0.043 Uiso calc R 1 1
H H15B 1.5991 0.7659 0.6894 0.043 Uiso calc R 1 1
H H15C 1.7730 0.6670 0.6655 0.043 Uiso calc R 1 1

loop_
_atom_site_aniso_label
_atom_site_aniso_U_11
_atom_site_aniso_U_22
_atom_site_aniso_U_33
_atom_site_aniso_U_12
_atom_site_aniso_U_13
_atom_site_aniso_U_23
S1 0.0220(2) 0.0224(2) 0.0195(2) 0.00052(13) -0.00217(14) -0.00249(13)
S2 0.0232(2) 0.0274(2) 0.0232(2) -0.00015(14) -0.00370(15) -0.00584(14)
N1 0.0266(7) 0.0216(6) 0.0210(6) 0.0004(5) -0.0032(5) -0.0029(5)
N2 0.0217(7) 0.0245(7) 0.0207(7) -0.0005(5) -0.0028(5) 0.0004(5)
C1 0.0217(8) 0.0261(8) 0.0253(8) 0.0019(6) -0.0035(6) -0.0019(6)
C2 0.0209(7) 0.0242(8) 0.0188(7) 0.0017(6) -0.0030(5) 0.0008(6)
C3 0.0288(8) 0.0312(8) 0.0241(8) -0.0025(7) 0.0065(6) -0.0002(6)
C4 0.0372(10) 0.0252(8) 0.0323(9) -0.0060(7) 0.0055(7) 0.0007(7)
C5 0.0320(9) 0.0256(8) 0.0268(8) 0.0048(6) -0.0037(6) -0.0036(6)
C6 0.0214(8) 0.0359(9) 0.0263(8) 0.0047(6) 0.0019(6) -0.0026(7)
C7 0.0207(7) 0.0287(8) 0.0260(8) -0.0021(6) 0.0003(6) 0.0016(6)
C8 0.0230(7) 0.0233(7) 0.0157(7) -0.0025(6) 0.0026(5) 0.0008(6)
C9 0.0217(7) 0.0214(7) 0.0203(7) 0.0037(6) 0.0030(6) -0.0018(6)
C10 0.0218(8) 0.0269(8) 0.0208(7) 0.0033(6) 0.0024(6) -0.0049(6)
C11 0.0255(8) 0.0366(9) 0.0192(7) 0.0045(7) 0.0000(6) -0.0025(6)
C12 0.0343(9) 0.0339(9) 0.0205(8) 0.0048(7) 0.0062(6) 0.0034(6)
C13 0.0283(8) 0.0298(8) 0.0289(8) -0.0017(7) 0.0067(6) 0.0010(7)
C14 0.0234(8) 0.0263(8) 0.0247(8) 0.0004(6) -0.0004(6) -0.0019(6)
C15 0.0249(8) 0.0355(9) 0.0254(8) -0.0024(7) -0.0016(6) -0.0024(7)

loop_
_atom_type_symbol
_atom_type_description
_atom_type_scat_dispersion_real
_atom_type_scat_dispersion_imag
_atom_type_scat_source
C C 0.0181 0.0091 'International Tables Vol C Tables 4.2.6.8 and 6.1.1.4'
H H 0.0000 0.0000 'International Tables Vol C Tables 4.2.6.8 and 6.1.1.4'
N N 0.0311 0.0180 'International Tables Vol C Tables 4.2.6.8 and 6.1.1.4'
S S 0.3331 0.5567 'International Tables Vol C Tables 4.2.6.8 and 6.1.1.4'

loop_
_geom_angle_atom_site_label_1
_geom_angle_atom_site_label_2
_geom_angle_atom_site_label_3
_geom_angle
C8 S1 C1 101.79(7)
C8 N1 N2 120.74(13)
C8 N1 H1n 120.8(13)
N2 N1 H1n 118.2(13)
N1 N2 C9 114.19(12)
N1 N2 H2n 108.0(13)
C9 N2 H2n 112.9(13)
C2 C1 S1 108.06(10)
C2 C1 H1A 110.1
S1 C1 H1A 110.1
C2 C1 H1B 110.1
S1 C1 H1B 110.1
H1A C1 H1B 108.4
C3 C2 C7 118.62(15)
C3 C2 C1 121.22(14)
C7 C2 C1 120.15(14)
C4 C3 C2 120.69(15)
C4 C3 H3 119.7
C2 C3 H3 119.7
C3 C4 C5 120.58(16)
C3 C4 H4 119.7
C5 C4 H4 119.7
C6 C5 C4 119.37(15)
C6 C5 H5 120.3
C4 C5 H5 120.3
C5 C6 C7 120.12(16)
C5 C6 H6 119.9
C7 C6 H6 119.9
C2 C7 C6 120.61(15)
C2 C7 H7 119.7
C6 C7 H7 119.7
N1 C8 S2 121.91(12)
N1 C8 S1 114.11(11)
S2 C8 S1 123.98(9)
C14 C9 C10 120.37(14)
C14 C9 N2 122.02(14)
C10 C9 N2 117.57(14)
C11 C10 C9 117.97(15)
C11 C10 C15 121.44(14)
C9 C10 C15 120.59(14)
C12 C11 C10 121.78(15)
C12 C11 H11 119.1
C10 C11 H11 119.1
C13 C12 C11 119.28(15)
C13 C12 H12 120.4
C11 C12 H12 120.4
C12 C13 C14 120.25(16)
C12 C13 H13 119.9
C14 C13 H13 119.9
C9 C14 C13 120.29(15)
C9 C14 H14 119.9
C13 C14 H14 119.9
C10 C15 H15A 109.5
C10 C15 H15B 109.5
H15A C15 H15B 109.5
C10 C15 H15C 109.5
H15A C15 H15C 109.5
H15B C15 H15C 109.5

loop_
_geom_bond_atom_site_label_1
_geom_bond_atom_site_label_2
_geom_bond_distance
S1 C8 1.7571(15)
S1 C1 1.8247(16)
S2 C8 1.6729(15)
N1 C8 1.331(2)
N1 N2 1.4020(17)
N1 H1n 0.877(9)
N2 C9 1.432(2)
N2 H2n 0.878(9)
C1 C2 1.506(2)
C1 H1A 0.9900
C1 H1B 0.9900
C2 C3 1.389(2)
C2 C7 1.394(2)
C3 C4 1.381(2)
C3 H3 0.9500
C4 C5 1.389(3)
C4 H4 0.9500
C5 C6 1.382(2)
C5 H5 0.9500
C6 C7 1.392(2)
C6 H6 0.9500
C7 H7 0.9500
C9 C14 1.387(2)
C9 C10 1.407(2)
C10 C11 1.394(2)
C10 C15 1.501(2)
C11 C12 1.388(2)
C11 H11 0.9500
C12 C13 1.384(2)
C12 H12 0.9500
C13 C14 1.389(2)
C13 H13 0.9500
C14 H14 0.9500
C15 H15A 0.9800
C15 H15B 0.9800
C15 H15C 0.9800

loop_
_geom_hbond_atom_site_label_D
_geom_hbond_atom_site_label_H
_geom_hbond_atom_site_label_A
_geom_hbond_site_symmetry_A
_geom_hbond_distance_DH
_geom_hbond_distance_HA
_geom_hbond_distance_DA
_geom_hbond_angle_DHA
N1 H1n S2 3_766 0.876(14) 2.498(14) 3.3625(14) 169.3(15)
N2 H2n S2 1_655 0.877(13) 2.794(16) 3.5919(13) 151.9(14)
C11 H11 Cg1 2_746 0.95 2.98 3.8594(18) 155
C5 H5 Cg2 1_465 0.95 2.84 3.7005(18) 151

loop_
_geom_torsion_atom_site_label_1
_geom_torsion_atom_site_label_2
_geom_torsion_atom_site_label_3
_geom_torsion_atom_site_label_4
_geom_torsion
C8 N1 N2 C9 111.24(16)
C8 S1 C1 C2 176.89(11)
S1 C1 C2 C3 68.74(16)
S1 C1 C2 C7 -112.65(14)
C7 C2 C3 C4 -1.1(2)
C1 C2 C3 C4 177.55(15)
C2 C3 C4 C5 0.0(3)
C3 C4 C5 C6 0.5(3)
C4 C5 C6 C7 0.0(2)
C3 C2 C7 C6 1.6(2)
C1 C2 C7 C6 -177.07(14)
C5 C6 C7 C2 -1.0(2)
N2 N1 C8 S2 -170.63(11)
N2 N1 C8 S1 8.92(19)
C1 S1 C8 N1 179.22(12)
C1 S1 C8 S2 -1.24(12)
N1 N2 C9 C14 -9.7(2)
N1 N2 C9 C10 172.43(13)
C14 C9 C10 C11 2.4(2)
N2 C9 C10 C11 -179.66(14)
C14 C9 C10 C15 -177.54(14)
N2 C9 C10 C15 0.4(2)
C9 C10 C11 C12 -0.6(2)
C15 C10 C11 C12 179.38(15)
C10 C11 C12 C13 -1.4(2)
C11 C12 C13 C14 1.5(2)
C10 C9 C14 C13 -2.3(2)
N2 C9 C14 C13 179.88(14)
C12 C13 C14 C9 0.3(2)

loop_
_cod_related_entry_id
_cod_related_entry_database
_cod_related_entry_code
1 ChemSpider 30657693
